data_7129807
loop_
_publ_author_name
'Barluzzi, Luciano'
'Jori, Nadir'
'He, Tianyi'
'Rajeshkumar, Thayalan'
'Scopelliti, Rosario'
'Maron, Laurent'
'Oyala, Paul'
'Agapie, Theodor'
'Mazzanti, Marinella'

_publ_section_title
;
 Heterometallic uranium/molybdenum nitride synthesis <i>via</i> partial
 N-atom transfer.
;
_journal_issue 29
_journal_name_full 'Chemical communications (Cambridge, England)'
_journal_page_first 4655
_journal_page_last 4658
_journal_paper_doi 10.1039/d2cc00473a
_journal_volume 58
_journal_year 2022
_chemical_formula_moiety 'C66 H121 Mo N Na O12 P2 Si3 U, C6 H14'
_chemical_formula_sum 'C72 H135 Mo N Na O12 P2 Si3 U'
_chemical_formula_weight 1709.97
_space_group_crystal_system triclinic
_space_group_IT_number 2
_space_group_name_Hall '-P 1'
_space_group_name_H-M_alt 'P -1'
_atom_sites_solution_hydrogens geom
_atom_sites_solution_primary dual
_atom_sites_solution_secondary difmap
_audit_creation_date 2021-03-02
_audit_creation_method
;
Olex2 1.3
(compiled 2020.11.12 svn.r5f609507 for OlexSys, GUI svn.r6272)
;
_audit_update_record
;
2021-12-06 deposited with the CCDC.	2022-03-10 downloaded from the CCDC.
;
_cell_angle_alpha 81.3024(19)
_cell_angle_beta 79.5672(16)
_cell_angle_gamma 82.5868(18)
_cell_formula_units_Z 2
_cell_length_a 13.6525(2)
_cell_length_b 16.4788(4)
_cell_length_c 19.2469(4)
_cell_measurement_reflns_used 38652
_cell_measurement_temperature 140.00(10)
_cell_measurement_theta_max 75.9200
_cell_measurement_theta_min 3.8110
_cell_volume 4186.48(15)
_computing_cell_refinement 'CrysAlisPro 1.171.41.99a (Rigaku OD, 2021)'
_computing_data_collection 'CrysAlisPro 1.171.41.99a (Rigaku OD, 2021)'
_computing_data_reduction 'CrysAlisPro 1.171.41.99a (Rigaku OD, 2021)'
_computing_molecular_graphics 'Olex2 1.3 (Dolomanov et al., 2009)'
_computing_publication_material 'Olex2 1.3 (Dolomanov et al., 2009)'
_computing_structure_refinement 'SHELXL 2018/3 (Sheldrick, 2015)'
_computing_structure_solution 'SHELXT  (Sheldrick, 2015)'
_diffrn_ambient_environment N~2~
_diffrn_ambient_temperature 140.00(10)
_diffrn_detector 'CCD plate'
_diffrn_detector_area_resol_mean 5.2817
_diffrn_detector_type AtlasS2
_diffrn_measured_fraction_theta_full 0.998
_diffrn_measured_fraction_theta_max 0.987
_diffrn_measurement_details
;
List of Runs (angles in degrees, time in seconds):

  # Type    Start    End  Width  t~exp~   \w     \q     \k     \f   Frames
#--------------------------------------------------------------------------
  1  \w    -52.00  25.00   1.00    2.00    --  -40.91  89.00 172.00   77
  2  \w     10.00  35.00   1.00    2.00    --   40.91 -89.00  57.00   25
  3  \w     43.00  68.00   1.00    8.00    --  112.00 -89.00  57.00   25
  4  \w    104.00 135.00   1.00    8.00    --  112.00  89.00 172.00   31
  5  \w   -115.00 -31.00   1.00    2.00    --  -40.91 -38.00  90.00   84
  6  \w    -77.00 -27.00   1.00    2.00    --  -40.91 125.00  60.00   50
  7  \w     13.00 113.00   1.00    2.00    --   40.91  57.00 -60.00  100
  8  \w     31.00  97.00   1.00    2.00    --   40.91-125.00   0.00   66
  9  \w     16.00 111.00   1.00    2.00    --   40.91  38.00  60.00   95
 10  \w     55.00 109.00   1.00    8.00    --  112.00-111.00-180.00   54
 11  \w     86.00 172.00   1.00    8.00    --  112.00  45.00-150.00   86
 12  \w     36.00 140.00   1.00    8.00    --  112.00 -30.00  30.00  104
 13  \w     30.00  63.00   1.00    8.00    --  112.00 -94.00   0.00   33
 14  \w     47.00  74.00   1.00    8.00    --  112.00 -77.00 120.00   27
 15  \w     75.00 107.00   1.00    8.00    --  112.00 -94.00   0.00   32
 16  \w    113.00 144.00   1.00    8.00    --  112.00  77.00 -60.00   31
 17  \w     64.00  90.00   1.00    8.00    --  112.00 178.00-150.00   26
 18  \w     89.00 118.00   1.00    8.00    --  112.00 -61.00 -60.00   29
 19  \w     74.00 100.00   1.00    8.00    --  112.00 178.00   0.00   26
 20  \w     88.00 172.00   1.00    8.00    --  112.00  45.00-120.00   84
 21  \w     41.00 101.00   1.00    8.00    --  112.00 -61.00-150.00   60
 22  \w     50.00 109.00   1.00    8.00    --  112.00-111.00 -30.00   59
 23  \w     85.00 117.00   1.00    8.00    --  112.00 -45.00  60.00   32
 24  \w     92.00 119.00   1.00    8.00    --  112.00 -77.00 120.00   27
 25  \w    106.00 158.00   1.00    8.00    --  112.00 111.00 -60.00   52
 26  \w     39.00  97.00   1.00    8.00    --  112.00-111.00 -60.00   58
 27  \w     31.00  63.00   1.00    8.00    --  112.00 -15.00 -30.00   32
 28  \w    140.00 165.00   1.00    8.00    --  112.00 -15.00 -30.00   25
 29  \w     39.00  87.00   1.00    8.00    --  112.00 -45.00   0.00   48
 30  \w     75.00 108.00   1.00    8.00    --  112.00-111.00-150.00   33
 31  \w     68.00 109.00   1.00    8.00    --  112.00-111.00   0.00   41
 32  \w     41.00  67.00   1.00    8.00    --  112.00 -61.00 -60.00   26
 33  \w     55.00 109.00   1.00    8.00    --  112.00-111.00 120.00   54
 34  \w     77.00 109.00   1.00    8.00    --  112.00-111.00 -90.00   32
 35  \w     32.00 102.00   1.00    8.00    --  112.00 -94.00  30.00   70
 36  \w     61.00 115.00   1.00    8.00    --  112.00 178.00  90.00   54
 37  \w     34.00  75.00   1.00    8.00    --  112.00 -94.00-150.00   41
 38  \w     74.00 109.00   1.00    8.00    --  112.00-111.00-120.00   35
 39  \w     42.00  69.00   1.00    8.00    --  112.00-111.00  90.00   27
 40  \w     71.00 108.00   1.00    8.00    --  112.00-111.00  90.00   37
 41  \w     62.00 105.00   1.00    8.00    --  112.00-111.00 150.00   43
 42  \w    106.00 133.00   1.00    8.00    --  112.00 111.00-120.00   27
 43  \w     67.00 138.00   1.00    8.00    --  112.00 -30.00-180.00   71
;
_diffrn_measurement_device 'four-circle diffractometer'
_diffrn_measurement_device_type 'SuperNova, Dual, Cu at home/near, AtlasS2'
_diffrn_measurement_method '\w scans'
_diffrn_orient_matrix_type 'CrysAlisPro convention (1999,Acta A55,543-557)'
_diffrn_orient_matrix_UB_11 0.0318941000
_diffrn_orient_matrix_UB_12 0.0710943000
_diffrn_orient_matrix_UB_13 0.0315469000
_diffrn_orient_matrix_UB_21 -0.0176515000
_diffrn_orient_matrix_UB_22 0.0593396000
_diffrn_orient_matrix_UB_23 -0.0675625000
_diffrn_orient_matrix_UB_31 -0.1094596000
_diffrn_orient_matrix_UB_32 0.0216254000
_diffrn_orient_matrix_UB_33 0.0343496000
_diffrn_radiation_monochromator mirror
_diffrn_radiation_probe x-ray
_diffrn_radiation_type 'Cu K\a'
_diffrn_radiation_wavelength 1.54184
_diffrn_reflns_av_R_equivalents 0.0268
_diffrn_reflns_av_unetI/netI 0.0252
_diffrn_reflns_Laue_measured_fraction_full 0.998
_diffrn_reflns_Laue_measured_fraction_max 0.987
_diffrn_reflns_limit_h_max 15
_diffrn_reflns_limit_h_min -17
_diffrn_reflns_limit_k_max 20
_diffrn_reflns_limit_k_min -18
_diffrn_reflns_limit_l_max 24
_diffrn_reflns_limit_l_min -24
_diffrn_reflns_number 49516
_diffrn_reflns_point_group_measured_fraction_full 0.998
_diffrn_reflns_point_group_measured_fraction_max 0.987
_diffrn_reflns_theta_full 67.684
_diffrn_reflns_theta_max 76.009
_diffrn_reflns_theta_min 3.310
_diffrn_source 'micro-focus sealed X-ray tube'
_diffrn_source_type 'SuperNova (Cu) X-ray Source'
_exptl_absorpt_coefficient_mu 7.873
_exptl_absorpt_correction_T_max 0.880
_exptl_absorpt_correction_T_min 0.194
_exptl_absorpt_correction_type gaussian
_exptl_absorpt_process_details
;
CrysAlisPro 1.171.41.99a (Rigaku Oxford Diffraction, 2021)
Numerical absorption correction based on gaussian integration over
a multifaceted crystal model
Empirical absorption correction using spherical harmonics,
implemented in SCALE3 ABSPACK scaling algorithm.
;
_exptl_crystal_colour 'translucent dark black'
_exptl_crystal_density_diffrn 1.356
_exptl_crystal_description irregular
_exptl_crystal_F_000 1774
_exptl_crystal_size_max 0.395
_exptl_crystal_size_mid 0.233
_exptl_crystal_size_min 0.188
_refine_diff_density_max 1.724
_refine_diff_density_min -2.013
_refine_diff_density_rms 0.085
_refine_ls_extinction_coef 0.000193(15)
_refine_ls_extinction_expression Fc^*^=kFc[1+0.001xFc^2^\l^3^/sin(2\q)]^-1/4^
_refine_ls_extinction_method 'SHELXL-2018/3 (Sheldrick 2018)'
_refine_ls_goodness_of_fit_ref 1.070
_refine_ls_hydrogen_treatment constr
_refine_ls_matrix_type full
_refine_ls_number_parameters 876
_refine_ls_number_reflns 17241
_refine_ls_number_restraints 40
_refine_ls_restrained_S_all 1.072
_refine_ls_R_factor_all 0.0270
_refine_ls_R_factor_gt 0.0268
_refine_ls_shift/su_max 0.003
_refine_ls_shift/su_mean 0.000
_refine_ls_structure_factor_coef Fsqd
_refine_ls_weighting_details 'w=1/[\s^2^(Fo^2^)+(0.0433P)^2^+3.4796P] where P=(Fo^2^+2Fc^2^)/3'
_refine_ls_weighting_scheme calc
_refine_ls_wR_factor_gt 0.0715
_refine_ls_wR_factor_ref 0.0717
_reflns_Friedel_coverage 0.000
_reflns_number_gt 17102
_reflns_number_total 17241
_reflns_threshold_expression 'I > 2\s(I)'
_cod_data_source_file d2cc00473a2.cif
_cod_data_source_block lb1231
_cod_depositor_comments 'Adding full bibliography for 7129807.cif.'
_cod_original_cell_volume 4186.49(16)
_cod_database_code 7129807
_shelx_shelxl_version_number 2018/3
_chemical_oxdiff_formula 'C72 H135 N1 O12 Na1 Si3 P2 Mo1 U1'
_shelx_space_group_comment
;
The symmetry employed for this shelxl refinement is uniquely defined
by the following loop, which should always be used as a source of
symmetry information in preference to the above space-group names.
They are only intended as comments.
;
_shelx_estimated_absorpt_t_max 0.319
_shelx_estimated_absorpt_t_min 0.147
_reflns_odcompleteness_completeness 99.47
_reflns_odcompleteness_iscentric 1
_reflns_odcompleteness_theta 74.33
_olex2_refinement_description
;
1. Fixed Uiso
 At 1.2 times of:
  All C(H) groups, All C(H,H) groups
 At 1.5 times of:
  All C(H,H,H) groups
2. Restrained distances
 C92-C91 \\sim C93-C92 \\sim C94-C93 \\sim C95-C94 \\sim C96-C95
 with sigma of 0.02
3. Uiso/Uaniso restraints and constraints
C91 \\sim C92 \\sim C93 \\sim C94 \\sim C95 \\sim C96: within 2A with sigma of
0.01 and sigma for terminal atoms of 0.02 within 2A
4.a Ternary CH refined with riding coordinates:
 C73(H73), C76(H76), C85(H85), C88(H88)
4.b Secondary CH2 refined with riding coordinates:
 C92(H92A,H92B), C93(H93A,H93B), C94(H94A,H94B), C95(H95A,H95B)
4.c Aromatic/amide H refined with riding coordinates:
 C62(H62), C63(H63), C65(H65), C66(H66), C68(H68), C69(H69), C70(H70),
 C71(H71), C80(H80), C81(H81), C82(H82), C83(H83)
4.d Idealised Me refined as rotating group:
 C2(H2A,H2B,H2C), C3(H3A,H3B,H3C), C4(H4A,H4B,H4C), C6(H6A,H6B,H6C), C7(H7A,
 H7B,H7C), C8(H8A,H8B,H8C), C10(H10A,H10B,H10C), C11(H11A,H11B,H11C), C12(H12A,
 H12B,H12C), C22(H22A,H22B,H22C), C23(H23A,H23B,H23C), C24(H24A,H24B,H24C),
 C26(H26A,H26B,H26C), C27(H27A,H27B,H27C), C28(H28A,H28B,H28C), C30(H30A,H30B,
 H30C), C31(H31A,H31B,H31C), C32(H32A,H32B,H32C), C42(H42A,H42B,H42C), C43(H43A,
 H43B,H43C), C44(H44A,H44B,H44C), C46(H46A,H46B,H46C), C47(H47A,H47B,H47C),
 C48(H48A,H48B,H48C), C50(H50A,H50B,H50C), C51(H51A,H51B,H51C), C52(H52A,H52B,
 H52C), C74(H74A,H74B,H74C), C75(H75A,H75B,H75C), C77(H77A,H77B,H77C), C78(H78A,
 H78B,H78C), C86(H86A,H86B,H86C), C87(H87A,H87B,H87C), C89(H89A,H89B,H89C),
 C90(H90A,H90B,H90C), C91(H91A,H91B,H91C), C96(H96A,H96B,H96C)
;
_olex2_date_sample_data_collection 2021-03-01
_olex2_submission_special_instructions 'No special instructions were received'
_oxdiff_exptl_absorpt_empirical_details
;
Empirical correction (ABSPACK) includes:
- Absorption correction using spherical harmonics
- Frame scaling
- Detector area scaling
- B-factor correction
;
_oxdiff_exptl_absorpt_empirical_full_max 2.288
_oxdiff_exptl_absorpt_empirical_full_min 0.629

loop_
_space_group_symop_operation_xyz
'x, y, z'
'-x, -y, -z'

loop_
_atom_site_label
_atom_site_type_symbol
_atom_site_fract_x
_atom_site_fract_y
_atom_site_fract_z
_atom_site_U_iso_or_equiv
_atom_site_adp_type
_atom_site_occupancy
_atom_site_site_symmetry_order
_atom_site_calc_flag
_atom_site_refinement_flags_posn
_atom_site_refinement_flags_adp
_atom_site_refinement_flags_occupancy
_atom_site_disorder_assembly
_atom_site_disorder_group
U1 U 0.73448(2) 0.34333(2) 0.76633(2) 0.02020(4) Uani 1 1 d . . . . .
Mo1 Mo 0.73992(2) 0.51601(2) 0.81041(2) 0.01987(5) Uani 1 1 d . . . . .
P1 P 0.62701(5) 0.61826(4) 0.74331(3) 0.02334(12) Uani 1 1 d . . . . .
P2 P 0.91743(5) 0.54586(4) 0.77922(4) 0.02570(13) Uani 1 1 d . . . . .
Si1 Si 0.78912(6) 0.14369(5) 0.88856(4) 0.02676(14) Uani 1 1 d . . . . .
Si2 Si 0.48629(5) 0.26291(5) 0.75974(4) 0.02683(14) Uani 1 1 d . . . . .
Si3 Si 0.84740(6) 0.22276(5) 0.60986(4) 0.02677(14) Uani 1 1 d . . . . .
Na08 Na 0.69788(8) 0.15101(7) 0.74223(6) 0.0275(2) Uani 1 1 d . . . . .
O1 O 0.76940(16) 0.22880(12) 0.83835(11) 0.0319(4) Uani 1 1 d . . . . .
O2 O 0.90369(16) 0.12306(13) 0.90262(11) 0.0328(4) Uani 1 1 d . . . . .
O3 O 0.71842(16) 0.13422(14) 0.96602(11) 0.0347(4) Uani 1 1 d . . . . .
O4 O 0.75721(16) 0.07310(12) 0.84655(11) 0.0304(4) Uani 1 1 d . . . . .
O21 O 0.58908(14) 0.29206(13) 0.77019(11) 0.0310(4) Uani 1 1 d . . . . .
O22 O 0.43969(15) 0.31289(13) 0.69218(11) 0.0321(4) Uani 1 1 d . . . . .
O23 O 0.51689(14) 0.16702(13) 0.74100(11) 0.0309(4) Uani 1 1 d . . . . .
O24 O 0.39668(14) 0.26698(13) 0.82762(11) 0.0317(4) Uani 1 1 d . . . . .
O41 O 0.79675(15) 0.26436(12) 0.67905(10) 0.0291(4) Uani 1 1 d . . . . .
O42 O 0.96834(15) 0.20389(14) 0.59898(12) 0.0342(4) Uani 1 1 d . . . . .
O43 O 0.82366(17) 0.27332(14) 0.53436(11) 0.0365(5) Uani 1 1 d . . . . .
O44 O 0.80183(15) 0.13169(13) 0.62579(11) 0.0297(4) Uani 1 1 d . . . . .
N1 N 0.75766(17) 0.44897(14) 0.72076(12) 0.0254(4) Uani 1 1 d . . . . .
C1 C 0.9987(2) 0.1373(2) 0.85854(18) 0.0371(6) Uani 1 1 d . . . . .
C2 C 0.9962(3) 0.1274(3) 0.7818(2) 0.0599(12) Uani 1 1 d . . . . .
H2A H 1.062917 0.132497 0.753493 0.090 Uiso 1 1 calc R U . . .
H2B H 0.948051 0.170408 0.762555 0.090 Uiso 1 1 calc R U . . .
H2C H 0.975967 0.072967 0.779905 0.090 Uiso 1 1 calc R U . . .
C3 C 1.0751(3) 0.0730(3) 0.8887(2) 0.0489(8) Uani 1 1 d . . . . .
H3A H 1.059536 0.017773 0.884413 0.073 Uiso 1 1 calc R U . . .
H3B H 1.073153 0.077995 0.939088 0.073 Uiso 1 1 calc R U . . .
H3C H 1.142162 0.081711 0.862256 0.073 Uiso 1 1 calc R U . . .
C4 C 1.0210(3) 0.2231(3) 0.8663(3) 0.0665(13) Uani 1 1 d . . . . .
H4A H 1.086675 0.233782 0.838418 0.100 Uiso 1 1 calc R U . . .
H4B H 1.021343 0.226754 0.916598 0.100 Uiso 1 1 calc R U . . .
H4C H 0.969405 0.264133 0.848863 0.100 Uiso 1 1 calc R U . . .
C5 C 0.7106(3) 0.1648(2) 1.03318(16) 0.0378(7) Uani 1 1 d . . . . .
C6 C 0.6303(3) 0.2384(2) 1.0349(2) 0.0474(8) Uani 1 1 d . . . . .
H6A H 0.621344 0.259216 1.080951 0.071 Uiso 1 1 calc R U . . .
H6B H 0.566909 0.221089 1.028273 0.071 Uiso 1 1 calc R U . . .
H6C H 0.650975 0.282154 0.996552 0.071 Uiso 1 1 calc R U . . .
C7 C 0.8092(3) 0.1900(3) 1.0436(2) 0.0564(10) Uani 1 1 d . . . . .
H7A H 0.828774 0.235804 1.007007 0.085 Uiso 1 1 calc R U . . .
H7B H 0.860862 0.142972 1.039552 0.085 Uiso 1 1 calc R U . . .
H7C H 0.801832 0.207410 1.090879 0.085 Uiso 1 1 calc R U . . .
C8 C 0.6757(4) 0.0944(3) 1.0895(2) 0.0625(11) Uani 1 1 d . . . . .
H8A H 0.664101 0.112587 1.136744 0.094 Uiso 1 1 calc R U . . .
H8B H 0.727163 0.047090 1.087978 0.094 Uiso 1 1 calc R U . . .
H8C H 0.613283 0.078182 1.079954 0.094 Uiso 1 1 calc R U . . .
C9 C 0.7507(2) -0.01392(18) 0.87222(18) 0.0355(6) Uani 1 1 d . . . . .
C10 C 0.7657(3) -0.0576(2) 0.8067(2) 0.0533(9) Uani 1 1 d . . . . .
H10A H 0.761589 -0.116796 0.821301 0.080 Uiso 1 1 calc R U . . .
H10B H 0.831592 -0.048823 0.778373 0.080 Uiso 1 1 calc R U . . .
H10C H 0.713469 -0.035294 0.778035 0.080 Uiso 1 1 calc R U . . .
C11 C 0.6466(3) -0.0240(2) 0.9141(2) 0.0494(8) Uani 1 1 d . . . . .
H11A H 0.596446 0.000321 0.884242 0.074 Uiso 1 1 calc R U . . .
H11B H 0.636819 0.003935 0.956645 0.074 Uiso 1 1 calc R U . . .
H11C H 0.639173 -0.082865 0.928347 0.074 Uiso 1 1 calc R U . . .
C12 C 0.8304(3) -0.0490(2) 0.9179(2) 0.0522(9) Uani 1 1 d . . . . .
H12A H 0.827689 -0.108656 0.930539 0.078 Uiso 1 1 calc R U . . .
H12B H 0.818009 -0.022577 0.961423 0.078 Uiso 1 1 calc R U . . .
H12C H 0.896652 -0.038368 0.891089 0.078 Uiso 1 1 calc R U . . .
C21 C 0.3792(3) 0.3909(2) 0.6832(2) 0.0432(8) Uani 1 1 d . . . . .
C22 C 0.2708(3) 0.3726(4) 0.6987(5) 0.097(2) Uani 1 1 d . . . . .
H22A H 0.259861 0.336531 0.665371 0.146 Uiso 1 1 calc R U . . .
H22B H 0.227087 0.424381 0.693111 0.146 Uiso 1 1 calc R U . . .
H22C H 0.255469 0.345075 0.747633 0.146 Uiso 1 1 calc R U . . .
C23 C 0.4121(5) 0.4284(3) 0.6072(2) 0.0804(18) Uani 1 1 d . . . . .
H23A H 0.482984 0.437302 0.600304 0.121 Uiso 1 1 calc R U . . .
H23B H 0.371941 0.481303 0.597503 0.121 Uiso 1 1 calc R U . . .
H23C H 0.402628 0.390870 0.574611 0.121 Uiso 1 1 calc R U . . .
C24 C 0.3964(4) 0.4475(2) 0.7340(2) 0.0573(10) Uani 1 1 d . . . . .
H24A H 0.376822 0.422255 0.783275 0.086 Uiso 1 1 calc R U . . .
H24B H 0.356139 0.500662 0.725759 0.086 Uiso 1 1 calc R U . . .
H24C H 0.467496 0.456245 0.725944 0.086 Uiso 1 1 calc R U . . .
C25 C 0.4545(2) 0.1159(2) 0.71576(18) 0.0346(6) Uani 1 1 d . . . . .
C26 C 0.4645(3) 0.1364(2) 0.6355(2) 0.0460(8) Uani 1 1 d . . . . .
H26A H 0.438196 0.194008 0.623333 0.069 Uiso 1 1 calc R U . . .
H26B H 0.426413 0.100071 0.617292 0.069 Uiso 1 1 calc R U . . .
H26C H 0.535189 0.128293 0.614012 0.069 Uiso 1 1 calc R U . . .
C27 C 0.4954(3) 0.0269(2) 0.7370(2) 0.0428(7) Uani 1 1 d . . . . .
H27A H 0.566627 0.018717 0.716607 0.064 Uiso 1 1 calc R U . . .
H27B H 0.458603 -0.010471 0.718926 0.064 Uiso 1 1 calc R U . . .
H27C H 0.487441 0.015136 0.789030 0.064 Uiso 1 1 calc R U . . .
C28 C 0.3445(2) 0.1289(2) 0.7507(2) 0.0481(9) Uani 1 1 d . . . . .
H28A H 0.339187 0.114752 0.802479 0.072 Uiso 1 1 calc R U . . .
H28B H 0.305321 0.093390 0.732529 0.072 Uiso 1 1 calc R U . . .
H28C H 0.318538 0.186775 0.739468 0.072 Uiso 1 1 calc R U . . .
C29 C 0.3902(2) 0.2383(2) 0.90252(16) 0.0330(6) Uani 1 1 d . . . . .
C30 C 0.2837(2) 0.2146(2) 0.9288(2) 0.0436(8) Uani 1 1 d . . . . .
H30A H 0.235494 0.259715 0.912789 0.065 Uiso 1 1 calc R U . . .
H30B H 0.271819 0.204232 0.980997 0.065 Uiso 1 1 calc R U . . .
H30C H 0.275724 0.164531 0.909503 0.065 Uiso 1 1 calc R U . . .
C31 C 0.4669(3) 0.1639(2) 0.91524(19) 0.0441(8) Uani 1 1 d . . . . .
H31A H 0.455065 0.119562 0.890131 0.066 Uiso 1 1 calc R U . . .
H31B H 0.460401 0.144593 0.966420 0.066 Uiso 1 1 calc R U . . .
H31C H 0.534509 0.179954 0.897353 0.066 Uiso 1 1 calc R U . . .
C32 C 0.4059(3) 0.3089(2) 0.9398(2) 0.0453(8) Uani 1 1 d . . . . .
H32A H 0.474627 0.323326 0.924192 0.068 Uiso 1 1 calc R U . . .
H32B H 0.394596 0.292312 0.991413 0.068 Uiso 1 1 calc R U . . .
H32C H 0.358714 0.356881 0.927774 0.068 Uiso 1 1 calc R U . . .
C41 C 1.0509(3) 0.2428(3) 0.5553(2) 0.0460(8) Uani 1 1 d . . . . .
C42 C 1.1391(3) 0.2174(4) 0.5949(3) 0.0752(15) Uani 1 1 d . . . . .
H42A H 1.123149 0.237129 0.641623 0.113 Uiso 1 1 calc R U . . .
H42B H 1.198408 0.241531 0.567337 0.113 Uiso 1 1 calc R U . . .
H42C H 1.152432 0.157072 0.601379 0.113 Uiso 1 1 calc R U . . .
C43 C 1.0292(4) 0.3357(3) 0.5447(2) 0.0575(10) Uani 1 1 d . . . . .
H43A H 0.977512 0.351581 0.514394 0.086 Uiso 1 1 calc R U . . .
H43B H 1.090422 0.360460 0.521741 0.086 Uiso 1 1 calc R U . . .
H43C H 1.005454 0.355351 0.591003 0.086 Uiso 1 1 calc R U . . .
C44 C 1.0711(4) 0.2116(4) 0.4827(3) 0.0805(18) Uani 1 1 d . . . . .
H44A H 1.084650 0.151341 0.489184 0.121 Uiso 1 1 calc R U . . .
H44B H 1.129176 0.235810 0.453198 0.121 Uiso 1 1 calc R U . . .
H44C H 1.012304 0.227731 0.459111 0.121 Uiso 1 1 calc R U . . .
C45 C 0.7364(3) 0.3217(2) 0.51263(17) 0.0409(7) Uani 1 1 d . . . . .
C46 C 0.6430(3) 0.2783(3) 0.5433(2) 0.0526(9) Uani 1 1 d . . . . .
H46A H 0.652619 0.222435 0.529807 0.079 Uiso 1 1 calc R U . . .
H46B H 0.585212 0.309413 0.524517 0.079 Uiso 1 1 calc R U . . .
H46C H 0.631233 0.275018 0.595383 0.079 Uiso 1 1 calc R U . . .
C47 C 0.7558(3) 0.3289(3) 0.43148(19) 0.0534(9) Uani 1 1 d . . . . .
H47A H 0.818623 0.353347 0.412916 0.080 Uiso 1 1 calc R U . . .
H47B H 0.700526 0.364006 0.412558 0.080 Uiso 1 1 calc R U . . .
H47C H 0.760740 0.273874 0.416820 0.080 Uiso 1 1 calc R U . . .
C48 C 0.7292(4) 0.4064(3) 0.5359(2) 0.0569(10) Uani 1 1 d . . . . .
H48A H 0.722733 0.400843 0.587939 0.085 Uiso 1 1 calc R U . . .
H48B H 0.670489 0.440392 0.520827 0.085 Uiso 1 1 calc R U . . .
H48C H 0.789788 0.432751 0.514105 0.085 Uiso 1 1 calc R U . . .
C49 C 0.8335(2) 0.06091(19) 0.58700(18) 0.0361(7) Uani 1 1 d . . . . .
C50 C 0.9270(3) 0.0148(2) 0.6131(2) 0.0497(9) Uani 1 1 d . . . . .
H50A H 0.946311 -0.035630 0.590522 0.075 Uiso 1 1 calc R U . . .
H50B H 0.912988 0.000352 0.664935 0.075 Uiso 1 1 calc R U . . .
H50C H 0.981762 0.050131 0.600522 0.075 Uiso 1 1 calc R U . . .
C51 C 0.8529(3) 0.0877(2) 0.5071(2) 0.0488(9) Uani 1 1 d . . . . .
H51A H 0.909207 0.121412 0.495125 0.073 Uiso 1 1 calc R U . . .
H51B H 0.792958 0.120119 0.492418 0.073 Uiso 1 1 calc R U . . .
H51C H 0.869057 0.038781 0.482192 0.073 Uiso 1 1 calc R U . . .
C52 C 0.7483(3) 0.0068(2) 0.6054(2) 0.0439(8) Uani 1 1 d . . . . .
H52A H 0.765366 -0.041250 0.579532 0.066 Uiso 1 1 calc R U . . .
H52B H 0.687216 0.038454 0.591899 0.066 Uiso 1 1 calc R U . . .
H52C H 0.737200 -0.011709 0.656817 0.066 Uiso 1 1 calc R U . . .
C61 C 0.59656(18) 0.51662(16) 0.88629(13) 0.0236(5) Uani 1 1 d . . . . .
C62 C 0.6383(2) 0.43303(17) 0.88638(13) 0.0242(5) Uani 1 1 d . . . . .
H62 H 0.599788 0.392506 0.878025 0.029 Uiso 1 1 calc R U . . .
C63 C 0.7407(2) 0.40998(16) 0.89939(14) 0.0246(5) Uani 1 1 d . . . . .
H63 H 0.769573 0.354382 0.899162 0.030 Uiso 1 1 calc R U . . .
C64 C 0.79740(19) 0.47155(17) 0.91249(13) 0.0240(5) Uani 1 1 d . . . . .
C65 C 0.7514(2) 0.55399(17) 0.91770(14) 0.0255(5) Uani 1 1 d . . . . .
H65 H 0.787291 0.593792 0.930285 0.031 Uiso 1 1 calc R U . . .
C66 C 0.6526(2) 0.57598(17) 0.90410(14) 0.0245(5) Uani 1 1 d . . . . .
H66 H 0.622833 0.631040 0.906794 0.029 Uiso 1 1 calc R U . . .
C67 C 0.49953(19) 0.55117(16) 0.86271(14) 0.0251(5) Uani 1 1 d . . . . .
C68 C 0.4079(2) 0.53657(18) 0.90636(16) 0.0300(6) Uani 1 1 d . . . . .
H68 H 0.406806 0.499288 0.949214 0.036 Uiso 1 1 calc R U . . .
C69 C 0.3191(2) 0.5762(2) 0.88734(18) 0.0349(6) Uani 1 1 d . . . . .
H69 H 0.257005 0.564543 0.916111 0.042 Uiso 1 1 calc R U . . .
C70 C 0.3208(2) 0.6331(2) 0.82620(18) 0.0347(6) Uani 1 1 d . . . . .
H70 H 0.259958 0.661569 0.813974 0.042 Uiso 1 1 calc R U . . .
C71 C 0.4113(2) 0.64859(18) 0.78278(17) 0.0309(6) Uani 1 1 d . . . . .
H71 H 0.411882 0.688577 0.741643 0.037 Uiso 1 1 calc R U . . .
C72 C 0.50199(19) 0.60585(17) 0.79896(15) 0.0254(5) Uani 1 1 d . . . . .
C73 C 0.6143(2) 0.59138(18) 0.65448(15) 0.0298(6) Uani 1 1 d . . . . .
H73 H 0.611643 0.530264 0.661682 0.036 Uiso 1 1 calc R U . . .
C74 C 0.5221(3) 0.6278(2) 0.62183(18) 0.0404(7) Uani 1 1 d . . . . .
H74A H 0.461804 0.610775 0.653904 0.061 Uiso 1 1 calc R U . . .
H74B H 0.525952 0.607896 0.575839 0.061 Uiso 1 1 calc R U . . .
H74C H 0.519174 0.688158 0.614733 0.061 Uiso 1 1 calc R U . . .
C75 C 0.7094(2) 0.6065(2) 0.60018(17) 0.0384(7) Uani 1 1 d . . . . .
H75A H 0.708345 0.665432 0.582184 0.058 Uiso 1 1 calc R U . . .
H75B H 0.712326 0.574946 0.560441 0.058 Uiso 1 1 calc R U . . .
H75C H 0.768426 0.588690 0.623229 0.058 Uiso 1 1 calc R U . . .
C76 C 0.6215(2) 0.73374(18) 0.72861(17) 0.0316(6) Uani 1 1 d . . . . .
H76 H 0.569380 0.754786 0.698037 0.038 Uiso 1 1 calc R U . . .
C77 C 0.5911(3) 0.7721(2) 0.7977(2) 0.0436(8) Uani 1 1 d . . . . .
H77A H 0.527875 0.752675 0.823360 0.065 Uiso 1 1 calc R U . . .
H77B H 0.582438 0.832382 0.786614 0.065 Uiso 1 1 calc R U . . .
H77C H 0.643321 0.755955 0.827421 0.065 Uiso 1 1 calc R U . . .
C78 C 0.7206(3) 0.7645(2) 0.6893(2) 0.0443(8) Uani 1 1 d . . . . .
H78A H 0.775291 0.738207 0.714298 0.066 Uiso 1 1 calc R U . . .
H78B H 0.716500 0.824532 0.687866 0.066 Uiso 1 1 calc R U . . .
H78C H 0.733405 0.750450 0.640533 0.066 Uiso 1 1 calc R U . . .
C79 C 0.9071(2) 0.45627(17) 0.91423(15) 0.0267(5) Uani 1 1 d . . . . .
C80 C 0.9444(2) 0.40572(19) 0.97061(16) 0.0333(6) Uani 1 1 d . . . . .
H80 H 0.899809 0.379500 1.008568 0.040 Uiso 1 1 calc R U . . .
C81 C 1.0470(3) 0.3938(2) 0.97106(18) 0.0378(7) Uani 1 1 d . . . . .
H81 H 1.072424 0.358433 1.008928 0.045 Uiso 1 1 calc R U . . .
C82 C 1.1121(2) 0.4330(2) 0.91705(19) 0.0394(7) Uani 1 1 d . . . . .
H82 H 1.181886 0.425707 0.918486 0.047 Uiso 1 1 calc R U . . .
C83 C 1.0760(2) 0.4828(2) 0.86075(18) 0.0356(6) Uani 1 1 d . . . . .
H83 H 1.121438 0.509143 0.823464 0.043 Uiso 1 1 calc R U . . .
C84 C 0.9729(2) 0.49482(18) 0.85806(16) 0.0297(6) Uani 1 1 d . . . . .
C85 C 1.0067(2) 0.4963(2) 0.70874(17) 0.0351(6) Uani 1 1 d . . . . .
H85 H 1.075523 0.509501 0.710803 0.042 Uiso 1 1 calc R U . . .
C86 C 1.0060(3) 0.4030(2) 0.72295(19) 0.0443(8) Uani 1 1 d . . . . .
H86A H 1.015136 0.383531 0.772294 0.066 Uiso 1 1 calc R U . . .
H86B H 1.060620 0.377045 0.690396 0.066 Uiso 1 1 calc R U . . .
H86C H 0.941856 0.388208 0.715324 0.066 Uiso 1 1 calc R U . . .
C87 C 0.9826(3) 0.5303(2) 0.63457(18) 0.0440(8) Uani 1 1 d . . . . .
H87A H 0.918405 0.513068 0.629607 0.066 Uiso 1 1 calc R U . . .
H87B H 1.035552 0.508957 0.598294 0.066 Uiso 1 1 calc R U . . .
H87C H 0.978308 0.590750 0.628296 0.066 Uiso 1 1 calc R U . . .
C88 C 0.9548(2) 0.6537(2) 0.76284(18) 0.0356(6) Uani 1 1 d . . . . .
H88 H 0.932500 0.679765 0.717141 0.043 Uiso 1 1 calc R U . . .
C89 C 0.8979(3) 0.7048(2) 0.8201(2) 0.0452(8) Uani 1 1 d . . . . .
H89A H 0.826075 0.700023 0.825304 0.068 Uiso 1 1 calc R U . . .
H89B H 0.910143 0.762797 0.806128 0.068 Uiso 1 1 calc R U . . .
H89C H 0.921017 0.684415 0.865480 0.068 Uiso 1 1 calc R U . . .
C90 C 1.0668(3) 0.6635(3) 0.7535(3) 0.0586(11) Uani 1 1 d . . . . .
H90A H 1.091056 0.644000 0.798628 0.088 Uiso 1 1 calc R U . . .
H90B H 1.077208 0.721836 0.739205 0.088 Uiso 1 1 calc R U . . .
H90C H 1.103712 0.630990 0.716622 0.088 Uiso 1 1 calc R U . . .
C91 C 0.8714(6) 0.0972(5) 0.2565(5) 0.124(3) Uani 1 1 d D U . . .
H91A H 0.904359 0.131293 0.214766 0.186 Uiso 1 1 calc R U . . .
H91B H 0.863148 0.043651 0.243207 0.186 Uiso 1 1 calc R U . . .
H91C H 0.912473 0.088763 0.294253 0.186 Uiso 1 1 calc R U . . .
C92 C 0.7691(4) 0.1405(4) 0.2831(4) 0.0850(16) Uani 1 1 d D U . . .
H92A H 0.778893 0.193619 0.297682 0.102 Uiso 1 1 calc R U . . .
H92B H 0.730990 0.153433 0.242948 0.102 Uiso 1 1 calc R U . . .
C93 C 0.7060(4) 0.0924(3) 0.3452(3) 0.0730(14) Uani 1 1 d D U . . .
H93A H 0.696749 0.038970 0.330899 0.088 Uiso 1 1 calc R U . . .
H93B H 0.743547 0.080126 0.385650 0.088 Uiso 1 1 calc R U . . .
C94 C 0.6049(4) 0.1353(2) 0.3703(3) 0.0631(11) Uani 1 1 d D U . . .
H94A H 0.567477 0.147236 0.329800 0.076 Uiso 1 1 calc R U . . .
H94B H 0.614394 0.188878 0.384113 0.076 Uiso 1 1 calc R U . . .
C95 C 0.5412(5) 0.0888(3) 0.4323(3) 0.0744(14) Uani 1 1 d D U . . .
H95A H 0.536077 0.033385 0.420107 0.089 Uiso 1 1 calc R U . . .
H95B H 0.575937 0.080861 0.474119 0.089 Uiso 1 1 calc R U . . .
C96 C 0.4388(5) 0.1290(4) 0.4528(3) 0.0862(18) Uani 1 1 d D U . . .
H96A H 0.404054 0.138776 0.411508 0.129 Uiso 1 1 calc R U . . .
H96B H 0.442589 0.181791 0.469260 0.129 Uiso 1 1 calc R U . . .
H96C H 0.401855 0.093114 0.491223 0.129 Uiso 1 1 calc R U . . .

loop_
_atom_site_aniso_label
_atom_site_aniso_U_11
_atom_site_aniso_U_22
_atom_site_aniso_U_33
_atom_site_aniso_U_23
_atom_site_aniso_U_13
_atom_site_aniso_U_12
U1 0.01678(5) 0.02153(5) 0.02206(5) -0.00429(3) -0.00206(3) -0.00105(3)
Mo1 0.01691(9) 0.02166(9) 0.02080(9) -0.00370(7) -0.00204(7) -0.00161(7)
P1 0.0192(3) 0.0246(3) 0.0251(3) -0.0014(2) -0.0029(2) -0.0017(2)
P2 0.0180(3) 0.0294(3) 0.0286(3) -0.0038(3) -0.0020(2) -0.0009(2)
Si1 0.0283(3) 0.0255(3) 0.0262(3) -0.0009(3) -0.0070(3) -0.0016(3)
Si2 0.0183(3) 0.0319(4) 0.0316(4) -0.0099(3) -0.0016(3) -0.0045(3)
Si3 0.0266(3) 0.0279(3) 0.0244(3) -0.0078(3) 0.0010(3) 0.0002(3)
Na08 0.0242(5) 0.0287(5) 0.0284(5) -0.0034(4) -0.0032(4) -0.0007(4)
O1 0.0376(11) 0.0258(9) 0.0307(10) 0.0009(8) -0.0075(8) 0.0004(8)
O2 0.0294(10) 0.0351(11) 0.0337(10) -0.0006(8) -0.0082(8) -0.0025(8)
O3 0.0338(11) 0.0411(11) 0.0295(10) -0.0044(9) -0.0039(8) -0.0068(9)
O4 0.0339(10) 0.0253(9) 0.0319(10) 0.0001(8) -0.0085(8) -0.0036(8)
O21 0.0184(9) 0.0404(11) 0.0373(10) -0.0101(9) -0.0028(7) -0.0114(8)
O22 0.0276(10) 0.0339(10) 0.0353(10) -0.0092(8) -0.0063(8) 0.0017(8)
O23 0.0224(9) 0.0342(10) 0.0375(11) -0.0111(8) -0.0042(8) -0.0021(8)
O24 0.0207(9) 0.0384(11) 0.0350(11) -0.0084(8) 0.0012(8) -0.0031(8)
O41 0.0318(10) 0.0280(9) 0.0256(9) -0.0117(7) 0.0032(7) 0.0021(8)
O42 0.0256(10) 0.0368(11) 0.0372(11) -0.0085(9) 0.0042(8) -0.0012(8)
O43 0.0390(11) 0.0400(12) 0.0278(10) -0.0042(8) -0.0031(8) 0.0025(9)
O44 0.0276(10) 0.0292(10) 0.0321(10) -0.0120(8) 0.0013(8) -0.0017(8)
N1 0.0270(11) 0.0258(11) 0.0220(10) -0.0015(8) -0.0020(8) -0.0026(8)
C1 0.0294(14) 0.0401(16) 0.0411(16) -0.0023(13) -0.0067(12) -0.0033(12)
C2 0.0384(19) 0.095(3) 0.0388(19) -0.005(2) -0.0031(15) 0.012(2)
C3 0.0316(16) 0.053(2) 0.062(2) -0.0024(17) -0.0161(15) 0.0027(15)
C4 0.042(2) 0.042(2) 0.113(4) -0.003(2) -0.009(2) -0.0109(16)
C5 0.0406(17) 0.0476(18) 0.0254(14) -0.0031(12) -0.0046(12) -0.0079(14)
C6 0.048(2) 0.052(2) 0.0410(18) -0.0109(15) -0.0007(15) -0.0058(16)
C7 0.046(2) 0.085(3) 0.045(2) -0.023(2) -0.0098(16) -0.012(2)
C8 0.087(3) 0.061(3) 0.0349(18) 0.0088(17) -0.0046(19) -0.017(2)
C9 0.0372(16) 0.0247(13) 0.0454(17) -0.0003(12) -0.0108(13) -0.0052(11)
C10 0.066(2) 0.0341(17) 0.062(2) -0.0126(16) -0.0093(19) -0.0086(16)
C11 0.0455(19) 0.0403(18) 0.060(2) 0.0034(16) -0.0056(16) -0.0120(15)
C12 0.053(2) 0.0328(17) 0.071(3) 0.0125(16) -0.0262(19) -0.0073(15)
C21 0.0362(17) 0.0397(17) 0.054(2) -0.0148(15) -0.0114(14) 0.0109(13)
C22 0.036(2) 0.072(3) 0.191(8) -0.045(4) -0.028(3) 0.016(2)
C23 0.121(5) 0.062(3) 0.048(2) -0.006(2) -0.027(3) 0.045(3)
C24 0.085(3) 0.0347(18) 0.051(2) -0.0125(16) -0.004(2) -0.0051(18)
C25 0.0282(14) 0.0346(15) 0.0439(17) -0.0142(13) -0.0050(12) -0.0052(11)
C26 0.053(2) 0.0455(19) 0.0453(19) -0.0156(15) -0.0145(15) -0.0077(16)
C27 0.0414(17) 0.0361(16) 0.0519(19) -0.0103(14) -0.0039(14) -0.0073(13)
C28 0.0285(16) 0.052(2) 0.070(2) -0.0273(18) -0.0044(15) -0.0112(14)
C29 0.0253(13) 0.0400(16) 0.0329(14) -0.0086(12) 0.0028(11) -0.0064(11)
C30 0.0287(15) 0.053(2) 0.0467(18) -0.0068(15) 0.0052(13) -0.0119(14)
C31 0.0372(17) 0.053(2) 0.0387(17) -0.0054(15) -0.0034(13) 0.0034(15)
C32 0.0379(17) 0.055(2) 0.0463(19) -0.0211(16) 0.0003(14) -0.0103(15)
C41 0.0372(17) 0.057(2) 0.0441(18) -0.0167(16) 0.0100(14) -0.0198(15)
C42 0.033(2) 0.089(4) 0.100(4) -0.002(3) -0.003(2) -0.020(2)
C43 0.080(3) 0.053(2) 0.043(2) -0.0045(16) -0.0029(19) -0.032(2)
C44 0.073(3) 0.107(4) 0.065(3) -0.049(3) 0.038(2) -0.047(3)
C45 0.0483(19) 0.0412(17) 0.0311(15) -0.0020(13) -0.0096(13) 0.0042(14)
C46 0.0381(18) 0.061(2) 0.053(2) -0.0012(18) -0.0060(15) 0.0062(16)
C47 0.062(2) 0.065(2) 0.0329(17) -0.0039(16) -0.0143(16) -0.0025(19)
C48 0.078(3) 0.043(2) 0.050(2) -0.0070(16) -0.024(2) 0.0111(19)
C49 0.0310(15) 0.0324(15) 0.0451(17) -0.0173(13) 0.0023(12) -0.0018(12)
C50 0.0338(17) 0.0400(18) 0.075(3) -0.0211(17) -0.0039(16) 0.0056(14)
C51 0.052(2) 0.052(2) 0.0440(19) -0.0276(16) 0.0087(15) -0.0117(16)
C52 0.0388(17) 0.0363(16) 0.058(2) -0.0181(15) 0.0013(15) -0.0090(13)
C61 0.0181(11) 0.0274(12) 0.0227(11) -0.0057(9) 0.0036(9) -0.0006(9)
C62 0.0247(12) 0.0280(13) 0.0188(11) -0.0045(9) 0.0011(9) -0.0041(10)
C63 0.0260(12) 0.0246(12) 0.0226(12) -0.0029(9) -0.0031(9) -0.0018(10)
C64 0.0235(12) 0.0289(13) 0.0197(11) -0.0039(9) -0.0061(9) 0.0009(10)
C65 0.0252(12) 0.0280(13) 0.0242(12) -0.0085(10) -0.0034(9) -0.0016(10)
C66 0.0243(12) 0.0265(12) 0.0224(12) -0.0092(10) 0.0002(9) -0.0002(10)
C67 0.0210(12) 0.0262(12) 0.0280(12) -0.0074(10) -0.0002(10) -0.0032(9)
C68 0.0245(13) 0.0318(14) 0.0320(14) -0.0069(11) 0.0026(11) -0.0040(11)
C69 0.0205(13) 0.0405(16) 0.0439(16) -0.0136(13) 0.0035(11) -0.0068(11)
C70 0.0181(12) 0.0397(16) 0.0474(17) -0.0118(13) -0.0063(11) 0.0015(11)
C71 0.0232(13) 0.0313(14) 0.0378(15) -0.0055(11) -0.0061(11) 0.0010(11)
C72 0.0195(12) 0.0265(12) 0.0307(13) -0.0060(10) -0.0025(10) -0.0036(10)
C73 0.0302(14) 0.0312(14) 0.0278(13) -0.0011(11) -0.0073(11) -0.0019(11)
C74 0.0374(16) 0.0510(19) 0.0342(15) -0.0045(13) -0.0140(13) 0.0005(14)
C75 0.0389(16) 0.0448(17) 0.0286(14) -0.0037(12) -0.0004(12) -0.0023(13)
C76 0.0267(13) 0.0261(13) 0.0412(16) 0.0016(11) -0.0093(11) -0.0023(10)
C77 0.0401(17) 0.0298(15) 0.057(2) -0.0122(14) 0.0076(15) -0.0050(13)
C78 0.0438(18) 0.0363(16) 0.0500(19) -0.0053(14) 0.0035(15) -0.0102(14)
C79 0.0254(13) 0.0270(12) 0.0292(13) -0.0078(10) -0.0080(10) 0.0016(10)
C80 0.0352(15) 0.0346(15) 0.0321(14) -0.0089(12) -0.0117(12) 0.0028(12)
C81 0.0379(16) 0.0355(15) 0.0439(17) -0.0082(13) -0.0217(13) 0.0067(12)
C82 0.0262(14) 0.0426(17) 0.0533(19) -0.0132(14) -0.0180(13) 0.0063(12)
C83 0.0235(13) 0.0407(16) 0.0439(17) -0.0094(13) -0.0080(12) 0.0001(12)
C84 0.0238(13) 0.0316(14) 0.0344(14) -0.0079(11) -0.0067(11) 0.0007(10)
C85 0.0227(13) 0.0454(17) 0.0340(15) -0.0068(12) 0.0010(11) 0.0025(12)
C86 0.0452(19) 0.0444(18) 0.0416(17) -0.0154(14) -0.0062(14) 0.0113(15)
C87 0.0398(17) 0.054(2) 0.0330(16) -0.0055(14) 0.0023(13) 0.0012(15)
C88 0.0244(14) 0.0351(15) 0.0459(17) -0.0011(13) -0.0025(12) -0.0077(11)
C89 0.0461(19) 0.0339(16) 0.057(2) -0.0092(15) -0.0048(16) -0.0110(14)
C90 0.0265(16) 0.048(2) 0.100(3) -0.001(2) -0.0066(18) -0.0127(15)
C91 0.116(6) 0.122(6) 0.151(7) -0.077(5) -0.054(5) 0.040(5)
C92 0.082(3) 0.072(3) 0.114(4) -0.043(3) -0.035(3) 0.008(3)
C93 0.102(3) 0.049(2) 0.081(3) -0.025(2) -0.055(3) 0.018(2)
C94 0.091(3) 0.0365(18) 0.070(3) -0.0022(17) -0.043(2) -0.0026(19)
C95 0.130(4) 0.044(2) 0.057(2) -0.0013(18) -0.036(3) -0.015(3)
C96 0.114(5) 0.077(3) 0.074(3) 0.023(3) -0.039(3) -0.036(3)

loop_
_atom_type_symbol
_atom_type_description
_atom_type_scat_dispersion_real
_atom_type_scat_dispersion_imag
_atom_type_scat_source
C C 0.0181 0.0091 'International Tables Vol C Tables 4.2.6.8 and 6.1.1.4'
H H 0.0000 0.0000 'International Tables Vol C Tables 4.2.6.8 and 6.1.1.4'
Mo Mo -0.0483 2.7339 'International Tables Vol C Tables 4.2.6.8 and 6.1.1.4'
N N 0.0311 0.0180 'International Tables Vol C Tables 4.2.6.8 and 6.1.1.4'
Na Na 0.1353 0.1239 'International Tables Vol C Tables 4.2.6.8 and 6.1.1.4'
O O 0.0492 0.0322 'International Tables Vol C Tables 4.2.6.8 and 6.1.1.4'
P P 0.2955 0.4335 'International Tables Vol C Tables 4.2.6.8 and 6.1.1.4'
Si Si 0.2541 0.3302 'International Tables Vol C Tables 4.2.6.8 and 6.1.1.4'
U U -4.3638 13.4090 'International Tables Vol C Tables 4.2.6.8 and 6.1.1.4'

loop_
_exptl_crystal_face_index_h
_exptl_crystal_face_index_k
_exptl_crystal_face_index_l
_exptl_crystal_face_perp_dist
0 0 1 0.1437
1 0 2 0.1480
2 -1 -2 0.1378
0 1 2 0.1294
1 1 2 0.1395
0 1 1 0.0969
-2 -1 0 0.1670
1 -1 -1 0.1208
0 1 0 0.1249
2 10 -1 0.1274
-8 0 4 0.1659
0 8 -7 0.1185
2 7 -8 0.1118
-2 8 -6 0.1290
4 -8 4 0.1207
0 5 -10 0.1097
3 3 -10 0.1065
-6 6 -6 0.1523
0 -5 -11 0.1066
-8 -4 -8 0.1438
4 -4 -9 0.0971
0 -10 -5 0.0851
-6 -9 -3 0.1106
2 -9 -5 0.0849
1 -10 3 0.0894
3 -10 2 0.0909
-4 -8 5 0.1250
0 -5 10 0.1230
4 -6 8 0.1232
0 9 7 0.0909

loop_
_geom_angle_atom_site_label_1
_geom_angle_atom_site_label_2
_geom_angle_atom_site_label_3
_geom_angle
_geom_angle_site_symmetry_1
_geom_angle_site_symmetry_3
_geom_angle_publ_flag
Mo1 U1 Na08 170.405(19) . . ?
O1 U1 Mo1 121.08(6) . . ?
O1 U1 Na08 54.79(6) . . ?
O1 U1 O21 84.32(8) . . ?
O1 U1 O41 84.03(8) . . ?
O1 U1 C62 92.47(7) . . ?
O1 U1 C63 78.51(8) . . ?
O21 U1 Mo1 121.24(5) . . ?
O21 U1 Na08 51.82(6) . . ?
O21 U1 O41 86.11(8) . . ?
O21 U1 C62 88.56(7) . . ?
O21 U1 C63 111.55(7) . . ?
O41 U1 Mo1 142.35(5) . . ?
O41 U1 Na08 47.17(6) . . ?
O41 U1 C62 173.89(7) . . ?
O41 U1 C63 153.50(8) . . ?
N1 U1 Mo1 42.78(7) . . ?
N1 U1 Na08 144.83(7) . . ?
N1 U1 O1 153.38(9) . . ?
N1 U1 O21 121.65(9) . . ?
N1 U1 O41 102.14(9) . . ?
N1 U1 C62 83.21(9) . . ?
N1 U1 C63 85.65(9) . . ?
C62 U1 Mo1 43.66(5) . . ?
C62 U1 Na08 126.78(5) . . ?
C62 U1 C63 28.58(7) . . ?
C63 U1 Mo1 43.61(5) . . ?
C63 U1 Na08 129.53(5) . . ?
P1 Mo1 U1 108.297(17) . . ?
P2 Mo1 U1 106.077(17) . . ?
P2 Mo1 P1 112.20(2) . . ?
N1 Mo1 U1 36.15(6) . . ?
N1 Mo1 P1 85.02(6) . . ?
N1 Mo1 P2 90.67(6) . . ?
N1 Mo1 C61 118.80(9) . . ?
N1 Mo1 C62 96.92(9) . . ?
N1 Mo1 C63 99.95(9) . . ?
N1 Mo1 C64 126.04(9) . . ?
N1 Mo1 C65 162.85(9) . . ?
N1 Mo1 C66 155.01(9) . . ?
C61 Mo1 U1 96.27(7) . . ?
C61 Mo1 P1 78.16(7) . . ?
C61 Mo1 P2 150.01(7) . . ?
C61 Mo1 C62 37.03(9) . . ?
C61 Mo1 C63 67.48(10) . . ?
C61 Mo1 C64 79.96(10) . . ?
C61 Mo1 C65 66.67(10) . . ?
C61 Mo1 C66 37.26(10) . . ?
C62 Mo1 U1 64.46(7) . . ?
C62 Mo1 P1 105.70(7) . . ?
C62 Mo1 P2 141.85(7) . . ?
C62 Mo1 C63 37.68(10) . . ?
C62 Mo1 C65 78.34(10) . . ?
C62 Mo1 C66 66.28(10) . . ?
C63 Mo1 U1 64.66(7) . . ?
C63 Mo1 P1 143.24(7) . . ?
C63 Mo1 P2 104.19(7) . . ?
C63 Mo1 C65 66.18(10) . . ?
C63 Mo1 C66 78.31(10) . . ?
C64 Mo1 U1 96.80(7) . . ?
C64 Mo1 P1 148.17(7) . . ?
C64 Mo1 P2 77.80(7) . . ?
C64 Mo1 C62 67.52(10) . . ?
C64 Mo1 C63 37.15(10) . . ?
C64 Mo1 C65 36.92(9) . . ?
C64 Mo1 C66 66.38(10) . . ?
C65 Mo1 U1 130.79(7) . . ?
C65 Mo1 P1 112.12(7) . . ?
C65 Mo1 P2 83.52(7) . . ?
C66 Mo1 U1 130.66(7) . . ?
C66 Mo1 P1 82.28(7) . . ?
C66 Mo1 P2 114.05(7) . . ?
C66 Mo1 C65 36.21(10) . . ?
C72 P1 Mo1 102.21(9) . . ?
C72 P1 C73 104.38(13) . . ?
C72 P1 C76 99.77(13) . . ?
C73 P1 Mo1 114.55(9) . . ?
C73 P1 C76 103.61(13) . . ?
C76 P1 Mo1 128.83(10) . . ?
C84 P2 Mo1 103.40(10) . . ?
C84 P2 C85 98.75(13) . . ?
C84 P2 C88 105.35(14) . . ?
C85 P2 Mo1 121.75(11) . . ?
C85 P2 C88 101.47(15) . . ?
C88 P2 Mo1 122.57(10) . . ?
O1 Si1 Na08 58.35(8) . . ?
O1 Si1 O2 113.76(12) . . ?
O1 Si1 O3 115.93(12) . . ?
O1 Si1 O4 104.37(11) . . ?
O2 Si1 Na08 129.82(9) . . ?
O2 Si1 O3 106.61(12) . . ?
O2 Si1 O4 111.36(11) . . ?
O3 Si1 Na08 121.45(9) . . ?
O3 Si1 O4 104.45(12) . . ?
O4 Si1 Na08 46.05(7) . . ?
O21 Si2 Na08 55.76(8) . . ?
O21 Si2 O22 114.55(12) . . ?
O21 Si2 O23 104.36(11) . . ?
O21 Si2 O24 115.16(11) . . ?
O22 Si2 Na08 122.37(8) . . ?
O22 Si2 O23 105.48(11) . . ?
O22 Si2 O24 105.78(11) . . ?
O23 Si2 Na08 48.62(7) . . ?
O24 Si2 Na08 130.58(9) . . ?
O24 Si2 O23 111.18(11) . . ?
O41 Si3 Na08 51.31(8) . . ?
O41 Si3 O42 115.67(12) . . ?
O41 Si3 O43 115.64(12) . . ?
O41 Si3 O44 102.42(11) . . ?
O42 Si3 Na08 125.35(9) . . ?
O42 Si3 O43 104.94(12) . . ?
O42 Si3 O44 106.61(11) . . ?
O43 Si3 Na08 129.13(9) . . ?
O43 Si3 O44 111.34(12) . . ?
O44 Si3 Na08 51.11(7) . . ?
Si1 Na08 U1 70.13(3) . . ?
Si2 Na08 U1 70.80(3) . . ?
Si2 Na08 Si1 107.49(4) . . ?
Si3 Na08 U1 71.93(3) . . ?
Si3 Na08 Si1 110.57(4) . . ?
Si3 Na08 Si2 111.63(4) . . ?
O1 Na08 U1 40.76(4) . . ?
O1 Na08 Si1 29.37(4) . . ?
O1 Na08 Si2 92.61(5) . . ?
O1 Na08 Si3 94.25(6) . . ?
O4 Na08 U1 99.56(6) . . ?
O4 Na08 Si1 29.44(5) . . ?
O4 Na08 Si2 119.76(6) . . ?
O4 Na08 Si3 121.41(6) . . ?
O4 Na08 O1 58.80(7) . . ?
O4 Na08 O21 112.56(8) . . ?
O4 Na08 O23 117.72(8) . . ?
O4 Na08 O41 116.23(8) . . ?
O4 Na08 O44 116.67(8) . . ?
O21 Na08 U1 41.39(4) . . ?
O21 Na08 Si1 89.17(6) . . ?
O21 Na08 Si2 29.68(4) . . ?
O21 Na08 Si3 98.13(6) . . ?
O21 Na08 O1 66.72(6) . . ?
O23 Na08 U1 101.15(6) . . ?
O23 Na08 Si1 122.06(6) . . ?
O23 Na08 Si2 30.45(5) . . ?
O23 Na08 Si3 120.82(7) . . ?
O23 Na08 O1 118.53(8) . . ?
O23 Na08 O21 60.12(7) . . ?
O23 Na08 O41 118.21(8) . . ?
O23 Na08 O44 114.17(8) . . ?
O41 Na08 U1 41.85(5) . . ?
O41 Na08 Si1 93.24(6) . . ?
O41 Na08 Si2 95.51(6) . . ?
O41 Na08 Si3 30.09(4) . . ?
O41 Na08 O1 69.21(7) . . ?
O41 Na08 O21 73.18(7) . . ?
O44 Na08 U1 103.58(6) . . ?
O44 Na08 Si1 123.64(6) . . ?
O44 Na08 Si2 123.45(6) . . ?
O44 Na08 Si3 31.65(5) . . ?
O44 Na08 O1 119.92(8) . . ?
O44 Na08 O21 123.63(8) . . ?
O44 Na08 O41 61.75(7) . . ?
U1 O1 Na08 84.45(7) . . ?
Si1 O1 U1 176.33(14) . . ?
Si1 O1 Na08 92.28(10) . . ?
C1 O2 Si1 132.8(2) . . ?
C5 O3 Si1 137.5(2) . . ?
Si1 O4 Na08 104.51(10) . . ?
C9 O4 Si1 127.49(19) . . ?
C9 O4 Na08 127.31(18) . . ?
U1 O21 Na08 86.78(7) . . ?
Si2 O21 U1 170.53(14) . . ?
Si2 O21 Na08 94.57(10) . . ?
C21 O22 Si2 131.9(2) . . ?
Si2 O23 Na08 100.93(10) . . ?
C25 O23 Si2 127.08(18) . . ?
C25 O23 Na08 130.76(17) . . ?
C29 O24 Si2 133.78(19) . . ?
U1 O41 Na08 90.98(7) . . ?
Si3 O41 U1 170.19(13) . . ?
Si3 O41 Na08 98.60(10) . . ?
C41 O42 Si3 135.2(2) . . ?
C45 O43 Si3 133.5(2) . . ?
Si3 O44 Na08 97.24(9) . . ?
C49 O44 Si3 127.84(19) . . ?
C49 O44 Na08 133.88(18) . . ?
U1 N1 Mo1 101.06(10) . . ?
O2 C1 C2 110.6(3) . . ?
O2 C1 C3 105.9(3) . . ?
O2 C1 C4 107.5(3) . . ?
C2 C1 C4 112.3(4) . . ?
C3 C1 C2 110.4(3) . . ?
C3 C1 C4 109.9(3) . . ?
O3 C5 C6 107.6(3) . . ?
O3 C5 C7 111.9(3) . . ?
O3 C5 C8 105.2(3) . . ?
C7 C5 C6 110.5(3) . . ?
C7 C5 C8 111.7(3) . . ?
C8 C5 C6 109.7(3) . . ?
O4 C9 C10 106.3(3) . . ?
O4 C9 C11 108.5(3) . . ?
O4 C9 C12 111.8(3) . . ?
C10 C9 C11 109.3(3) . . ?
C10 C9 C12 110.0(3) . . ?
C11 C9 C12 110.8(3) . . ?
O22 C21 C22 107.0(3) . . ?
O22 C21 C23 105.7(3) . . ?
O22 C21 C24 111.2(3) . . ?
C22 C21 C24 109.8(4) . . ?
C23 C21 C22 113.4(5) . . ?
C23 C21 C24 109.7(4) . . ?
O23 C25 C26 108.4(3) . . ?
O23 C25 C27 105.8(3) . . ?
O23 C25 C28 112.1(2) . . ?
C26 C25 C27 111.1(3) . . ?
C26 C25 C28 110.5(3) . . ?
C27 C25 C28 108.9(3) . . ?
O24 C29 C30 106.6(3) . . ?
O24 C29 C31 110.7(2) . . ?
O24 C29 C32 108.3(3) . . ?
C31 C29 C30 110.5(3) . . ?
C32 C29 C30 109.1(3) . . ?
C32 C29 C31 111.5(3) . . ?
O42 C41 C42 105.5(3) . . ?
O42 C41 C43 111.8(3) . . ?
O42 C41 C44 108.8(3) . . ?
C42 C41 C44 111.5(4) . . ?
C43 C41 C42 110.3(4) . . ?
C43 C41 C44 109.0(4) . . ?
O43 C45 C46 110.4(3) . . ?
O43 C45 C47 104.9(3) . . ?
O43 C45 C48 108.6(3) . . ?
C46 C45 C47 110.7(3) . . ?
C48 C45 C46 112.1(3) . . ?
C48 C45 C47 109.9(3) . . ?
O44 C49 C50 108.2(3) . . ?
O44 C49 C51 111.2(3) . . ?
O44 C49 C52 106.3(2) . . ?
C51 C49 C50 111.3(3) . . ?
C52 C49 C50 110.1(3) . . ?
C52 C49 C51 109.6(3) . . ?
C62 C61 Mo1 72.80(14) . . ?
C62 C61 C66 119.8(2) . . ?
C62 C61 C67 125.0(2) . . ?
C66 C61 Mo1 72.87(14) . . ?
C66 C61 C67 115.1(2) . . ?
C67 C61 Mo1 121.37(18) . . ?
Mo1 C62 U1 71.88(7) . . ?
C61 C62 U1 129.82(17) . . ?
C61 C62 Mo1 70.17(14) . . ?
C61 C62 C63 119.5(2) . . ?
C63 C62 U1 76.00(14) . . ?
C63 C62 Mo1 71.16(15) . . ?
Mo1 C63 U1 71.72(7) . . ?
C62 C63 U1 75.43(14) . . ?
C62 C63 Mo1 71.16(15) . . ?
C64 C63 U1 130.54(17) . . ?
C64 C63 Mo1 70.62(15) . . ?
C64 C63 C62 119.6(2) . . ?
C63 C64 Mo1 72.23(15) . . ?
C63 C64 C65 120.0(2) . . ?
C63 C64 C79 122.7(2) . . ?
C65 C64 Mo1 73.45(15) . . ?
C65 C64 C79 117.0(2) . . ?
C79 C64 Mo1 121.03(18) . . ?
C64 C65 Mo1 69.63(14) . . ?
C66 C65 Mo1 70.97(15) . . ?
C66 C65 C64 119.8(2) . . ?
C61 C66 Mo1 69.87(14) . . ?
C65 C66 Mo1 72.82(15) . . ?
C65 C66 C61 121.0(2) . . ?
C68 C67 C61 121.0(3) . . ?
C68 C67 C72 120.3(3) . . ?
C72 C67 C61 118.4(2) . . ?
C69 C68 C67 120.3(3) . . ?
C68 C69 C70 120.0(3) . . ?
C69 C70 C71 120.2(3) . . ?
C70 C71 C72 120.8(3) . . ?
C67 C72 P1 116.9(2) . . ?
C71 C72 P1 124.8(2) . . ?
C71 C72 C67 118.2(2) . . ?
C74 C73 P1 119.0(2) . . ?
C74 C73 C75 109.9(3) . . ?
C75 C73 P1 110.5(2) . . ?
C77 C76 P1 112.8(2) . . ?
C77 C76 C78 108.8(3) . . ?
C78 C76 P1 112.6(2) . . ?
C80 C79 C64 121.3(3) . . ?
C80 C79 C84 120.2(3) . . ?
C84 C79 C64 118.5(2) . . ?
C81 C80 C79 119.8(3) . . ?
C82 C81 C80 120.5(3) . . ?
C81 C82 C83 120.1(3) . . ?
C82 C83 C84 120.7(3) . . ?
C79 C84 P2 116.2(2) . . ?
C79 C84 C83 118.6(3) . . ?
C83 C84 P2 124.6(2) . . ?
C86 C85 P2 110.1(2) . . ?
C86 C85 C87 111.2(3) . . ?
C87 C85 P2 111.1(2) . . ?
C89 C88 P2 111.1(2) . . ?
C89 C88 C90 109.1(3) . . ?
C90 C88 P2 117.4(2) . . ?
C93 C92 C91 115.5(6) . . ?
C94 C93 C92 115.0(4) . . ?
C93 C94 C95 115.9(4) . . ?
C96 C95 C94 115.2(4) . . ?

loop_
_geom_bond_atom_site_label_1
_geom_bond_atom_site_label_2
_geom_bond_distance
_geom_bond_site_symmetry_2
_geom_bond_publ_flag
U1 Mo1 3.1032(2) . ?
U1 Na08 3.3833(11) . ?
U1 O1 2.220(2) . ?
U1 O21 2.2406(18) . ?
U1 O41 2.2576(18) . ?
U1 N1 1.865(2) . ?
U1 C62 2.946(3) . ?
U1 C63 2.954(3) . ?
Mo1 P1 2.5053(7) . ?
Mo1 P2 2.4832(7) . ?
Mo1 N1 2.148(2) . ?
Mo1 C61 2.220(2) . ?
Mo1 C62 2.254(3) . ?
Mo1 C63 2.254(3) . ?
Mo1 C64 2.233(2) . ?
Mo1 C65 2.283(3) . ?
Mo1 C66 2.260(2) . ?
P1 C72 1.861(3) . ?
P1 C73 1.872(3) . ?
P1 C76 1.875(3) . ?
P2 C84 1.857(3) . ?
P2 C85 1.863(3) . ?
P2 C88 1.878(3) . ?
Si1 Na08 3.2599(13) . ?
Si1 O1 1.600(2) . ?
Si1 O2 1.620(2) . ?
Si1 O3 1.621(2) . ?
Si1 O4 1.655(2) . ?
Si2 Na08 3.2123(13) . ?
Si2 O21 1.5956(19) . ?
Si2 O22 1.617(2) . ?
Si2 O23 1.658(2) . ?
Si2 O24 1.623(2) . ?
Si3 Na08 3.1439(13) . ?
Si3 O41 1.5944(19) . ?
Si3 O42 1.621(2) . ?
Si3 O43 1.626(2) . ?
Si3 O44 1.663(2) . ?
Na08 O1 2.777(2) . ?
Na08 O4 2.424(2) . ?
Na08 O21 2.664(2) . ?
Na08 O23 2.455(2) . ?
Na08 O41 2.482(2) . ?
Na08 O44 2.467(2) . ?
O2 C1 1.442(4) . ?
O3 C5 1.438(4) . ?
O4 C9 1.453(3) . ?
O22 C21 1.440(4) . ?
O23 C25 1.459(3) . ?
O24 C29 1.438(4) . ?
O42 C41 1.439(4) . ?
O43 C45 1.437(4) . ?
O44 C49 1.456(3) . ?
C1 C2 1.516(5) . ?
C1 C3 1.515(5) . ?
C1 C4 1.519(5) . ?
C5 C6 1.527(5) . ?
C5 C7 1.514(5) . ?
C5 C8 1.525(5) . ?
C9 C10 1.514(5) . ?
C9 C11 1.518(5) . ?
C9 C12 1.523(5) . ?
C21 C22 1.516(6) . ?
C21 C23 1.511(6) . ?
C21 C24 1.516(5) . ?
C25 C26 1.515(5) . ?
C25 C27 1.524(5) . ?
C25 C28 1.533(4) . ?
C29 C30 1.530(4) . ?
C29 C31 1.526(5) . ?
C29 C32 1.512(5) . ?
C41 C42 1.521(6) . ?
C41 C43 1.511(6) . ?
C41 C44 1.527(5) . ?
C45 C46 1.524(5) . ?
C45 C47 1.525(5) . ?
C45 C48 1.515(5) . ?
C49 C50 1.525(5) . ?
C49 C51 1.519(5) . ?
C49 C52 1.515(4) . ?
C61 C62 1.421(4) . ?
C61 C66 1.431(4) . ?
C61 C67 1.493(4) . ?
C62 C63 1.456(4) . ?
C63 C64 1.430(4) . ?
C64 C65 1.431(4) . ?
C64 C79 1.493(4) . ?
C65 C66 1.412(4) . ?
C67 C68 1.401(4) . ?
C67 C72 1.406(4) . ?
C68 C69 1.384(4) . ?
C69 C70 1.388(5) . ?
C70 C71 1.391(4) . ?
C71 C72 1.405(4) . ?
C73 C74 1.522(4) . ?
C73 C75 1.535(4) . ?
C76 C77 1.525(5) . ?
C76 C78 1.533(4) . ?
C79 C80 1.396(4) . ?
C79 C84 1.402(4) . ?
C80 C81 1.391(5) . ?
C81 C82 1.377(5) . ?
C82 C83 1.382(5) . ?
C83 C84 1.405(4) . ?
C85 C86 1.522(5) . ?
C85 C87 1.530(5) . ?
C88 C89 1.525(5) . ?
C88 C90 1.533(4) . ?
C91 C92 1.522(8) . ?
C92 C93 1.522(8) . ?
C93 C94 1.500(6) . ?
C94 C95 1.512(6) . ?
C95 C96 1.480(8) . ?

loop_
_geom_torsion_atom_site_label_1
_geom_torsion_atom_site_label_2
_geom_torsion_atom_site_label_3
_geom_torsion_atom_site_label_4
_geom_torsion
_geom_torsion_site_symmetry_1
_geom_torsion_site_symmetry_2
_geom_torsion_site_symmetry_3
_geom_torsion_site_symmetry_4
_geom_torsion_publ_flag
U1 C62 C63 Mo1 75.30(5) . . . . ?
U1 C62 C63 C64 128.7(2) . . . . ?
U1 C63 C64 Mo1 42.42(18) . . . . ?
U1 C63 C64 C65 100.4(3) . . . . ?
U1 C63 C64 C79 -73.5(3) . . . . ?
Mo1 P1 C72 C67 3.8(2) . . . . ?
Mo1 P1 C72 C71 -178.1(2) . . . . ?
Mo1 P1 C73 C74 157.1(2) . . . . ?
Mo1 P1 C73 C75 -74.3(2) . . . . ?
Mo1 P1 C76 C77 -63.7(3) . . . . ?
Mo1 P1 C76 C78 59.9(3) . . . . ?
Mo1 P2 C84 C79 -1.9(2) . . . . ?
Mo1 P2 C84 C83 168.9(2) . . . . ?
Mo1 P2 C85 C86 -52.7(3) . . . . ?
Mo1 P2 C85 C87 71.0(3) . . . . ?
Mo1 P2 C88 C89 45.8(3) . . . . ?
Mo1 P2 C88 C90 172.3(3) . . . . ?
Mo1 C61 C62 U1 -43.01(18) . . . . ?
Mo1 C61 C62 C63 53.3(2) . . . . ?
Mo1 C61 C66 C65 -54.0(2) . . . . ?
Mo1 C61 C67 C68 166.9(2) . . . . ?
Mo1 C61 C67 C72 -19.7(3) . . . . ?
Mo1 C62 C63 U1 -75.30(5) . . . . ?
Mo1 C62 C63 C64 53.4(2) . . . . ?
Mo1 C63 C64 C65 57.9(2) . . . . ?
Mo1 C63 C64 C79 -115.9(2) . . . . ?
Mo1 C64 C65 C66 52.2(2) . . . . ?
Mo1 C64 C79 C80 -159.8(2) . . . . ?
Mo1 C64 C79 C84 21.0(3) . . . . ?
Mo1 C65 C66 C61 52.7(2) . . . . ?
Si1 O2 C1 C2 -35.8(4) . . . . ?
Si1 O2 C1 C3 -155.4(3) . . . . ?
Si1 O2 C1 C4 87.1(4) . . . . ?
Si1 O3 C5 C6 97.5(3) . . . . ?
Si1 O3 C5 C7 -24.1(5) . . . . ?
Si1 O3 C5 C8 -145.6(3) . . . . ?
Si1 O4 C9 C10 -154.9(2) . . . . ?
Si1 O4 C9 C11 87.6(3) . . . . ?
Si1 O4 C9 C12 -34.8(4) . . . . ?
Si2 O22 C21 C22 -93.5(4) . . . . ?
Si2 O22 C21 C23 145.3(3) . . . . ?
Si2 O22 C21 C24 26.3(5) . . . . ?
Si2 O23 C25 C26 84.5(3) . . . . ?
Si2 O23 C25 C27 -156.2(2) . . . . ?
Si2 O23 C25 C28 -37.6(4) . . . . ?
Si2 O24 C29 C30 -147.1(2) . . . . ?
Si2 O24 C29 C31 -26.9(4) . . . . ?
Si2 O24 C29 C32 95.6(3) . . . . ?
Si3 O42 C41 C42 154.6(3) . . . . ?
Si3 O42 C41 C43 34.7(5) . . . . ?
Si3 O42 C41 C44 -85.7(5) . . . . ?
Si3 O43 C45 C46 -44.1(4) . . . . ?
Si3 O43 C45 C47 -163.3(3) . . . . ?
Si3 O43 C45 C48 79.2(4) . . . . ?
Si3 O44 C49 C50 80.7(3) . . . . ?
Si3 O44 C49 C51 -41.8(4) . . . . ?
Si3 O44 C49 C52 -161.0(2) . . . . ?
Na08 U1 N1 Mo1 170.67(4) . . . . ?
Na08 Si1 O2 C1 32.0(3) . . . . ?
Na08 Si1 O3 C5 -142.8(3) . . . . ?
Na08 Si1 O4 C9 -171.0(3) . . . . ?
Na08 Si2 O22 C21 -146.5(3) . . . . ?
Na08 Si2 O23 C25 -168.3(3) . . . . ?
Na08 Si2 O24 C29 16.0(3) . . . . ?
Na08 Si3 O42 C41 -161.0(3) . . . . ?
Na08 Si3 O43 C45 23.0(4) . . . . ?
Na08 Si3 O44 C49 -169.6(3) . . . . ?
Na08 O4 C9 C10 36.2(4) . . . . ?
Na08 O4 C9 C11 -81.4(3) . . . . ?
Na08 O4 C9 C12 156.2(2) . . . . ?
Na08 O23 C25 C26 -80.3(3) . . . . ?
Na08 O23 C25 C27 39.0(3) . . . . ?
Na08 O23 C25 C28 157.6(2) . . . . ?
Na08 O44 C49 C50 -84.9(3) . . . . ?
Na08 O44 C49 C51 152.6(2) . . . . ?
Na08 O44 C49 C52 33.4(4) . . . . ?
O1 U1 N1 Mo1 -62.7(2) . . . . ?
O1 Si1 O2 C1 -35.7(3) . . . . ?
O1 Si1 O3 C5 -75.6(3) . . . . ?
O1 Si1 O4 Na08 -2.16(13) . . . . ?
O1 Si1 O4 C9 -173.1(2) . . . . ?
O2 Si1 O1 Na08 123.41(11) . . . . ?
O2 Si1 O3 C5 52.2(3) . . . . ?
O2 Si1 O4 Na08 -125.31(11) . . . . ?
O2 Si1 O4 C9 63.7(3) . . . . ?
O3 Si1 O1 Na08 -112.44(11) . . . . ?
O3 Si1 O2 C1 -164.7(3) . . . . ?
O3 Si1 O4 Na08 119.99(11) . . . . ?
O3 Si1 O4 C9 -51.0(3) . . . . ?
O4 Si1 O1 Na08 1.83(11) . . . . ?
O4 Si1 O2 C1 81.9(3) . . . . ?
O4 Si1 O3 C5 170.2(3) . . . . ?
O21 U1 N1 Mo1 103.35(10) . . . . ?
O21 Si2 O22 C21 -82.8(3) . . . . ?
O21 Si2 O23 Na08 -1.30(13) . . . . ?
O21 Si2 O23 C25 -169.6(2) . . . . ?
O21 Si2 O24 C29 -49.4(3) . . . . ?
O22 Si2 O21 Na08 -113.64(11) . . . . ?
O22 Si2 O23 Na08 119.77(11) . . . . ?
O22 Si2 O23 C25 -48.6(3) . . . . ?
O22 Si2 O24 C29 -177.0(3) . . . . ?
O23 Si2 O21 Na08 1.18(11) . . . . ?
O23 Si2 O22 C21 163.1(3) . . . . ?
O23 Si2 O24 C29 69.0(3) . . . . ?
O24 Si2 O21 Na08 123.34(11) . . . . ?
O24 Si2 O22 C21 45.2(3) . . . . ?
O24 Si2 O23 Na08 -126.04(11) . . . . ?
O24 Si2 O23 C25 65.6(3) . . . . ?
O41 U1 N1 Mo1 -163.72(8) . . . . ?
O41 Si3 O42 C41 -101.6(3) . . . . ?
O41 Si3 O43 C45 -36.8(3) . . . . ?
O41 Si3 O44 Na08 0.44(12) . . . . ?
O41 Si3 O44 C49 -169.1(2) . . . . ?
O42 Si3 O41 Na08 -115.95(11) . . . . ?
O42 Si3 O43 C45 -165.5(3) . . . . ?
O42 Si3 O44 Na08 122.35(10) . . . . ?
O42 Si3 O44 C49 -47.2(3) . . . . ?
O43 Si3 O41 Na08 120.83(12) . . . . ?
O43 Si3 O42 C41 27.1(3) . . . . ?
O43 Si3 O44 Na08 -123.74(10) . . . . ?
O43 Si3 O44 C49 66.7(3) . . . . ?
O44 Si3 O41 Na08 -0.44(12) . . . . ?
O44 Si3 O42 C41 145.3(3) . . . . ?
O44 Si3 O43 C45 79.6(3) . . . . ?
C61 C62 C63 U1 -128.1(2) . . . . ?
C61 C62 C63 Mo1 -52.8(2) . . . . ?
C61 C62 C63 C64 0.5(4) . . . . ?
C61 C67 C68 C69 172.9(3) . . . . ?
C61 C67 C72 P1 8.5(3) . . . . ?
C61 C67 C72 C71 -169.8(2) . . . . ?
C62 U1 N1 Mo1 19.27(9) . . . . ?
C62 C61 C66 Mo1 57.8(2) . . . . ?
C62 C61 C66 C65 3.8(4) . . . . ?
C62 C61 C67 C68 76.7(3) . . . . ?
C62 C61 C67 C72 -109.9(3) . . . . ?
C62 C63 C64 Mo1 -53.6(2) . . . . ?
C62 C63 C64 C65 4.3(4) . . . . ?
C62 C63 C64 C79 -169.5(2) . . . . ?
C63 U1 N1 Mo1 -9.34(9) . . . . ?
C63 C64 C65 Mo1 -57.4(2) . . . . ?
C63 C64 C65 C66 -5.2(4) . . . . ?
C63 C64 C79 C80 -72.0(4) . . . . ?
C63 C64 C79 C84 108.8(3) . . . . ?
C64 C65 C66 Mo1 -51.5(2) . . . . ?
C64 C65 C66 C61 1.1(4) . . . . ?
C64 C79 C80 C81 -179.0(3) . . . . ?
C64 C79 C84 P2 -10.7(3) . . . . ?
C64 C79 C84 C83 177.9(3) . . . . ?
C65 C64 C79 C80 114.0(3) . . . . ?
C65 C64 C79 C84 -65.2(3) . . . . ?
C66 C61 C62 U1 -100.9(3) . . . . ?
C66 C61 C62 Mo1 -57.8(2) . . . . ?
C66 C61 C62 C63 -4.6(4) . . . . ?
C66 C61 C67 C68 -108.6(3) . . . . ?
C66 C61 C67 C72 64.8(3) . . . . ?
C67 C61 C62 U1 73.6(3) . . . . ?
C67 C61 C62 Mo1 116.6(2) . . . . ?
C67 C61 C62 C63 169.9(2) . . . . ?
C67 C61 C66 Mo1 -117.2(2) . . . . ?
C67 C61 C66 C65 -171.2(2) . . . . ?
C67 C68 C69 C70 -2.5(5) . . . . ?
C68 C67 C72 P1 -178.0(2) . . . . ?
C68 C67 C72 C71 3.7(4) . . . . ?
C68 C69 C70 C71 1.9(5) . . . . ?
C69 C70 C71 C72 1.5(5) . . . . ?
C70 C71 C72 P1 177.6(2) . . . . ?
C70 C71 C72 C67 -4.3(4) . . . . ?
C72 P1 C73 C74 46.2(3) . . . . ?
C72 P1 C73 C75 174.8(2) . . . . ?
C72 P1 C76 C77 50.7(2) . . . . ?
C72 P1 C76 C78 174.4(2) . . . . ?
C72 C67 C68 C69 -0.4(4) . . . . ?
C73 P1 C72 C67 123.4(2) . . . . ?
C73 P1 C72 C71 -58.4(3) . . . . ?
C73 P1 C76 C77 158.2(2) . . . . ?
C73 P1 C76 C78 -78.1(3) . . . . ?
C76 P1 C72 C67 -129.7(2) . . . . ?
C76 P1 C72 C71 48.5(3) . . . . ?
C76 P1 C73 C74 -57.8(3) . . . . ?
C76 P1 C73 C75 70.8(2) . . . . ?
C79 C64 C65 Mo1 116.9(2) . . . . ?
C79 C64 C65 C66 169.0(2) . . . . ?
C79 C80 C81 C82 1.4(5) . . . . ?
C80 C79 C84 P2 170.1(2) . . . . ?
C80 C79 C84 C83 -1.3(4) . . . . ?
C80 C81 C82 C83 -1.8(5) . . . . ?
C81 C82 C83 C84 0.6(5) . . . . ?
C82 C83 C84 P2 -169.7(3) . . . . ?
C82 C83 C84 C79 1.0(5) . . . . ?
C84 P2 C85 C86 59.1(2) . . . . ?
C84 P2 C85 C87 -177.2(2) . . . . ?
C84 P2 C88 C89 -71.7(3) . . . . ?
C84 P2 C88 C90 54.9(3) . . . . ?
C84 C79 C80 C81 0.2(4) . . . . ?
C85 P2 C84 C79 -127.7(2) . . . . ?
C85 P2 C84 C83 43.2(3) . . . . ?
C85 P2 C88 C89 -174.2(2) . . . . ?
C85 P2 C88 C90 -47.6(3) . . . . ?
C88 P2 C84 C79 127.8(2) . . . . ?
C88 P2 C84 C83 -61.4(3) . . . . ?
C88 P2 C85 C86 166.8(2) . . . . ?
C88 P2 C85 C87 -69.5(3) . . . . ?
C91 C92 C93 C94 -179.3(5) . . . . ?
C92 C93 C94 C95 -179.6(4) . . . . ?
C93 C94 C95 C96 -175.4(4) . . . . ?

loop_
_exptl_oxdiff_crystal_face_indexfrac_h
_exptl_oxdiff_crystal_face_indexfrac_k
_exptl_oxdiff_crystal_face_indexfrac_l
_exptl_oxdiff_crystal_face_x
_exptl_oxdiff_crystal_face_y
_exptl_oxdiff_crystal_face_z
-0.0000 -0.0000 1.0000 0.0315 -0.0676 0.0343
1.0000 -0.0001 2.0000 0.0950 -0.1528 -0.0408
2.0000 -1.0000 -2.0000 -0.0704 0.0405 -0.3092
-0.0000 1.0000 2.0000 0.1342 -0.0758 0.0903
1.0000 0.9999 2.0000 0.1661 -0.0934 -0.0191
-0.0000 1.0000 1.0000 0.1026 -0.0082 0.0560
-2.0000 -1.0000 -0.0000 -0.1349 -0.0240 0.1973
1.0000 -1.0000 -1.0000 -0.0707 -0.0094 -0.1654
-0.0000 1.0000 -0.0000 0.0711 0.0593 0.0216
1.8943 10.3079 -1.0590 0.7598 0.6498 -0.0208
-7.8266 -0.0683 3.7355 -0.1366 -0.1183 0.9835
0.2266 7.7317 -7.1496 0.3314 0.9378 -0.1032
1.7324 7.0571 -7.5798 0.3179 0.9003 -0.2974
-1.8619 8.1607 -6.0948 0.3285 0.9289 0.1709
4.1630 -7.8680 4.2403 -0.2928 -0.8269 -0.4802
-0.0735 4.8602 -10.0986 0.0246 0.9720 -0.2337
2.7259 3.4575 -9.8981 0.0205 0.8258 -0.5636
-5.8393 5.5446 -5.8980 0.0219 0.8306 0.5565
0.0463 -5.3227 -11.3288 -0.7343 0.4487 -0.5093
-7.6765 -3.5081 -7.7872 -0.7399 0.4535 0.4969
4.2357 -4.2078 -8.7811 -0.4411 0.2688 -0.8563
0.0062 -10.1579 -5.0451 -0.8811 -0.2620 -0.3936
-5.6412 -9.0579 -2.5182 -0.9033 -0.2678 0.3351
2.4038 -9.0469 -5.3345 -0.7348 -0.2189 -0.6420
0.7363 -9.8755 2.6380 -0.5954 -0.7772 -0.2035
2.5374 -9.5470 1.5588 -0.5486 -0.7166 -0.4307
-3.9627 -8.0514 4.6287 -0.5528 -0.7205 0.4186
0.0171 -4.8438 10.1034 -0.0251 -0.9703 0.2404
4.0074 -5.7340 8.1026 -0.0242 -0.9584 -0.2843
0.0158 9.3544 7.1723 0.8918 0.0702 0.4469
